data_4003153
loop_
_publ_author_name
'Srivastava, Anant Kumar'
'Divya, Pillutla'
'Praveenkumar, B.'
'Boomishankar, Ramamoorthy'

_publ_section_title
;
 Potentially Ferroelectric {CuIIL2}n Based Two-Dimensional Framework
 Exhibiting High Polarization and Guest-Assisted Dielectric Anomaly
;
_journal_issue 15
_journal_name_full 'Chemistry of Materials'
_journal_page_first 5222
_journal_paper_doi 10.1021/acs.chemmater.5b01267
_journal_volume 27
_journal_year 2015
_chemical_formula_sum 'C16 H17 N4 O2 P'
_chemical_formula_weight 328.30
_space_group_crystal_system monoclinic
_space_group_IT_number 15
_space_group_name_Hall '-C 2yc'
_space_group_name_H-M_alt 'C 1 2/c 1'
_atom_sites_solution_hydrogens mixed
_audit_creation_method SHELXL-2014
_cell_angle_alpha 90
_cell_angle_beta 99.234(9)
_cell_angle_gamma 90
_cell_formula_units_Z 8
_cell_length_a 19.594(10)
_cell_length_b 8.739(4)
_cell_length_c 18.853(10)
_cell_measurement_reflns_used 6374
_cell_measurement_temperature 100(2)
_cell_measurement_theta_max 28.42
_cell_measurement_theta_min 2.56
_cell_volume 3186(3)
_computing_cell_refinement 'Bruker SAINT'
_computing_data_collection 'Bruker APEX2'
_computing_data_reduction 'Bruker SAINT'
_computing_molecular_graphics 'Bruker SHELXTL'
_computing_publication_material 'Bruker SHELXTL'
_computing_structure_refinement 'SHELXL-2014 (Sheldrick, 2014)'
_computing_structure_solution 'SHELXS-97 (Sheldrick, 2008)'
_diffrn_ambient_temperature 100(2)
_diffrn_measured_fraction_theta_full 0.978
_diffrn_measured_fraction_theta_max 0.996
_diffrn_measurement_device_type 'Bruker APEX-II CCD'
_diffrn_measurement_method 'Omega and phi scans'
_diffrn_radiation_type MoK\a
_diffrn_radiation_wavelength 0.71073
_diffrn_reflns_av_R_equivalents 0.0397
_diffrn_reflns_av_unetI/netI 0.0218
_diffrn_reflns_Laue_measured_fraction_full 0.978
_diffrn_reflns_Laue_measured_fraction_max 0.996
_diffrn_reflns_limit_h_max 23
_diffrn_reflns_limit_h_min -23
_diffrn_reflns_limit_k_max 10
_diffrn_reflns_limit_k_min -10
_diffrn_reflns_limit_l_max 22
_diffrn_reflns_limit_l_min -22
_diffrn_reflns_number 21397
_diffrn_reflns_point_group_measured_fraction_full 0.978
_diffrn_reflns_point_group_measured_fraction_max 0.996
_diffrn_reflns_theta_full 25.242
_diffrn_reflns_theta_max 25.025
_diffrn_reflns_theta_min 4.212
_diffrn_source 'fine-focus sealed tube'
_exptl_absorpt_coefficient_mu 0.188
_exptl_absorpt_correction_T_max 0.7457
_exptl_absorpt_correction_T_min 0.6896
_exptl_absorpt_correction_type multi-scan
_exptl_absorpt_process_details SADABS
_exptl_crystal_colour needle
_exptl_crystal_density_diffrn 1.369
_exptl_crystal_density_method 'not measured'
_exptl_crystal_description colourless
_exptl_crystal_F_000 1376
_exptl_crystal_size_max 0.18
_exptl_crystal_size_mid 0.12
_exptl_crystal_size_min 0.11
_refine_diff_density_max 0.308
_refine_diff_density_min -0.386
_refine_diff_density_rms 0.042
_refine_ls_extinction_method none
_refine_ls_goodness_of_fit_ref 1.052
_refine_ls_hydrogen_treatment mixed
_refine_ls_matrix_type full
_refine_ls_number_parameters 214
_refine_ls_number_reflns 2825
_refine_ls_number_restraints 0
_refine_ls_restrained_S_all 1.052
_refine_ls_R_factor_all 0.0395
_refine_ls_R_factor_gt 0.0320
_refine_ls_shift/su_max 0.000
_refine_ls_shift/su_mean 0.000
_refine_ls_structure_factor_coef Fsqd
_refine_ls_weighting_details 'w=1/[\s^2^(Fo^2^)+(0.0404P)^2^+3.0367P] where P=(Fo^2^+2Fc^2^)/3'
_refine_ls_weighting_scheme calc
_refine_ls_wR_factor_gt 0.0809
_refine_ls_wR_factor_ref 0.0854
_reflns_Friedel_coverage 0.000
_reflns_number_gt 2429
_reflns_number_total 2825
_reflns_threshold_expression 'I > 2\s(I)'
_cod_data_source_file Compound_L1.cif
_cod_data_source_block Compound_L1
_cod_original_sg_symbol_H-M 'C 2/c'
_cod_database_code 4003153
_shelx_space_group_comment
;
The symmetry employed for this shelxl refinement is uniquely defined
by the following loop, which should always be used as a source of
symmetry information in preference to the above space-group names.
They are only intended as comments.
;
_shelxl_version_number 2014-3

loop_
_space_group_symop_operation_xyz
'x, y, z'
'-x, y, -z+1/2'
'x+1/2, y+1/2, z'
'-x+1/2, y+1/2, -z+1/2'
'-x, -y, -z'
'x, -y, z-1/2'
'-x+1/2, -y+1/2, -z'
'x+1/2, -y+1/2, z-1/2'

loop_
_atom_site_label
_atom_site_type_symbol
_atom_site_fract_x
_atom_site_fract_y
_atom_site_fract_z
_atom_site_U_iso_or_equiv
_atom_site_adp_type
_atom_site_occupancy
_atom_site_site_symmetry_order
_atom_site_calc_flag
_atom_site_refinement_flags_posn
_atom_site_refinement_flags_adp
P1 P 0.30522(2) 0.51366(5) 0.21453(2) 0.01986(13) Uani 1 1 d . .
O1 O 0.30931(6) 0.34610(13) 0.22514(6) 0.0240(3) Uani 1 1 d . .
N1 N 0.28701(7) 0.60983(16) 0.28448(7) 0.0228(3) Uani 1 1 d . .
H1 H 0.2508 0.6707 0.2773 0.027 Uiso 1 1 calc R U
C11 C 0.32447(8) 0.60263(18) 0.35443(8) 0.0217(3) Uani 1 1 d . .
C12 C 0.38055(9) 0.50535(19) 0.37430(9) 0.0258(4) Uani 1 1 d . .
H12 H 0.3949 0.4368 0.3404 0.031 Uiso 1 1 calc R U
C13 C 0.41481(9) 0.5104(2) 0.44405(9) 0.0289(4) Uani 1 1 d . .
H13 H 0.4528 0.4428 0.4567 0.035 Uiso 1 1 calc R U
N14 N 0.39870(8) 0.60331(17) 0.49526(8) 0.0312(4) Uani 1 1 d . .
C15 C 0.34400(10) 0.6938(2) 0.47540(10) 0.0345(4) Uani 1 1 d . .
H15 H 0.3307 0.7606 0.5105 0.041 Uiso 1 1 calc R U
C16 C 0.30561(10) 0.6968(2) 0.40756(9) 0.0300(4) Uani 1 1 d . .
H16 H 0.2667 0.7625 0.3971 0.036 Uiso 1 1 calc R U
N2 N 0.38112(7) 0.56981(15) 0.19633(7) 0.0219(3) Uani 1 1 d . .
H2 H 0.4119 0.4969 0.1952 0.026 Uiso 1 1 calc R U
C21 C 0.40287(8) 0.71686(18) 0.18251(8) 0.0207(3) Uani 1 1 d . .
C22 C 0.36341(9) 0.84837(19) 0.18662(9) 0.0252(4) Uani 1 1 d . .
H22 H 0.3181 0.8415 0.1983 0.030 Uiso 1 1 calc R U
C23 C 0.39130(10) 0.9892(2) 0.17344(9) 0.0292(4) Uani 1 1 d . .
H23 H 0.3637 1.0775 0.1767 0.035 Uiso 1 1 calc R U
N24 N 0.45423(8) 1.00967(17) 0.15646(8) 0.0312(4) Uani 1 1 d . .
C25 C 0.49104(9) 0.8818(2) 0.15192(10) 0.0316(4) Uani 1 1 d . .
H25 H 0.5360 0.8922 0.1398 0.038 Uiso 1 1 calc R U
C26 C 0.46819(9) 0.7364(2) 0.16365(9) 0.0260(4) Uani 1 1 d . .
H26 H 0.4967 0.6502 0.1589 0.031 Uiso 1 1 calc R U
C1 C 0.23987(8) 0.57177(18) 0.14131(9) 0.0228(4) Uani 1 1 d . .
C2 C 0.17143(9) 0.59519(19) 0.14916(9) 0.0269(4) Uani 1 1 d . .
H2A H 0.1587 0.5944 0.1957 0.032 Uiso 1 1 calc R U
C3 C 0.12160(10) 0.6197(2) 0.08902(10) 0.0329(4) Uani 1 1 d . .
H3 H 0.0750 0.6381 0.0946 0.040 Uiso 1 1 calc R U
C4 C 0.13956(10) 0.6176(2) 0.02097(10) 0.0363(5) Uani 1 1 d . .
H4 H 0.1052 0.6327 -0.0201 0.044 Uiso 1 1 calc R U
C5 C 0.20755(10) 0.5933(2) 0.01272(10) 0.0346(4) Uani 1 1 d . .
H5 H 0.2199 0.5914 -0.0340 0.042 Uiso 1 1 calc R U
C6 C 0.25753(10) 0.5718(2) 0.07246(9) 0.0285(4) Uani 1 1 d . .
H6 H 0.3043 0.5569 0.0666 0.034 Uiso 1 1 calc R U
O1S O 0.46416(7) 0.34319(15) 0.14090(7) 0.0304(3) Uani 1 1 d . .
H1SA H 0.4672(11) 0.243(3) 0.1502(12) 0.046 Uiso 1 1 d . U
H1SB H 0.4468(11) 0.356(3) 0.0936(13) 0.046 Uiso 1 1 d . U

loop_
_atom_site_aniso_label
_atom_site_aniso_U_11
_atom_site_aniso_U_22
_atom_site_aniso_U_33
_atom_site_aniso_U_23
_atom_site_aniso_U_13
_atom_site_aniso_U_12
P1 0.0199(2) 0.0187(2) 0.0206(2) 0.00073(16) 0.00209(16) -0.00193(16)
O1 0.0254(6) 0.0196(6) 0.0261(6) 0.0011(5) 0.0014(5) -0.0029(5)
N1 0.0205(7) 0.0242(7) 0.0230(7) 0.0011(6) 0.0015(6) 0.0039(6)
C11 0.0229(8) 0.0218(8) 0.0204(8) 0.0026(7) 0.0037(6) -0.0028(7)
C12 0.0259(9) 0.0251(9) 0.0256(9) -0.0040(7) 0.0013(7) 0.0028(7)
C13 0.0271(9) 0.0297(10) 0.0285(9) -0.0021(7) 0.0001(7) 0.0037(7)
N14 0.0386(9) 0.0309(8) 0.0229(7) -0.0006(6) 0.0008(6) 0.0020(7)
C15 0.0511(12) 0.0295(10) 0.0237(9) -0.0012(8) 0.0084(8) 0.0095(9)
C16 0.0364(10) 0.0275(9) 0.0271(9) 0.0044(7) 0.0079(8) 0.0111(8)
N2 0.0194(7) 0.0185(7) 0.0281(7) 0.0001(6) 0.0048(6) 0.0008(5)
C21 0.0226(8) 0.0212(8) 0.0173(8) -0.0008(6) 0.0002(6) -0.0030(7)
C22 0.0266(9) 0.0229(9) 0.0264(9) 0.0004(7) 0.0058(7) -0.0004(7)
C23 0.0393(10) 0.0223(9) 0.0265(9) 0.0007(7) 0.0067(8) -0.0010(8)
N24 0.0373(9) 0.0274(8) 0.0285(8) 0.0029(6) 0.0036(7) -0.0078(7)
C25 0.0249(9) 0.0362(10) 0.0334(10) 0.0037(8) 0.0038(8) -0.0076(8)
C26 0.0232(9) 0.0280(9) 0.0264(9) 0.0018(7) 0.0026(7) 0.0000(7)
C1 0.0260(9) 0.0184(8) 0.0228(8) 0.0013(6) 0.0005(7) -0.0022(7)
C2 0.0284(9) 0.0253(9) 0.0268(9) -0.0006(7) 0.0033(7) -0.0017(7)
C3 0.0262(9) 0.0298(10) 0.0402(11) 0.0015(8) -0.0025(8) 0.0002(8)
C4 0.0417(11) 0.0322(10) 0.0301(10) 0.0048(8) -0.0092(8) -0.0014(8)
C5 0.0466(12) 0.0346(10) 0.0217(9) 0.0026(8) 0.0023(8) -0.0041(9)
C6 0.0320(10) 0.0285(9) 0.0250(9) 0.0015(7) 0.0047(7) -0.0034(8)
O1S 0.0373(7) 0.0261(7) 0.0278(7) 0.0007(6) 0.0054(6) -0.0011(6)

loop_
_atom_type_symbol
_atom_type_description
_atom_type_scat_dispersion_real
_atom_type_scat_dispersion_imag
_atom_type_scat_source
C C 0.0033 0.0016 'International Tables Vol C Tables 4.2.6.8 and 6.1.1.4'
H H 0.0000 0.0000 'International Tables Vol C Tables 4.2.6.8 and 6.1.1.4'
N N 0.0061 0.0033 'International Tables Vol C Tables 4.2.6.8 and 6.1.1.4'
O O 0.0106 0.0060 'International Tables Vol C Tables 4.2.6.8 and 6.1.1.4'
P P 0.1023 0.0942 'International Tables Vol C Tables 4.2.6.8 and 6.1.1.4'

loop_
_geom_angle_atom_site_label_1
_geom_angle_atom_site_label_2
_geom_angle_atom_site_label_3
_geom_angle
O1 P1 N1 114.22(7)
O1 P1 N2 106.92(7)
N1 P1 N2 109.38(7)
O1 P1 C1 113.56(7)
N1 P1 C1 104.53(8)
N2 P1 C1 108.06(8)
C11 N1 P1 125.47(12)
C11 N1 H1 117.3
P1 N1 H1 117.3
C16 C11 C12 117.18(15)
C16 C11 N1 119.37(15)
C12 C11 N1 123.45(15)
C13 C12 C11 118.68(16)
C13 C12 H12 120.7
C11 C12 H12 120.7
N14 C13 C12 124.97(17)
N14 C13 H13 117.5
C12 C13 H13 117.5
C15 N14 C13 115.38(15)
N14 C15 C16 124.47(17)
N14 C15 H15 117.8
C16 C15 H15 117.8
C15 C16 C11 119.27(16)
C15 C16 H16 120.4
C11 C16 H16 120.4
C21 N2 P1 128.72(11)
C21 N2 H2 115.6
P1 N2 H2 115.6
N2 C21 C26 118.84(15)
N2 C21 C22 124.16(15)
C26 C21 C22 117.00(15)
C23 C22 C21 118.95(16)
C23 C22 H22 120.5
C21 C22 H22 120.5
N24 C23 C22 124.63(17)
N24 C23 H23 117.7
C22 C23 H23 117.7
C23 N24 C25 115.52(15)
N24 C25 C26 124.56(17)
N24 C25 H25 117.7
C26 C25 H25 117.7
C25 C26 C21 119.33(16)
C25 C26 H26 120.3
C21 C26 H26 120.3
C2 C1 C6 119.16(15)
C2 C1 P1 122.74(13)
C6 C1 P1 117.48(13)
C1 C2 C3 120.02(17)
C1 C2 H2A 120.0
C3 C2 H2A 120.0
C4 C3 C2 120.31(18)
C4 C3 H3 119.8
C2 C3 H3 119.8
C5 C4 C3 119.96(17)
C5 C4 H4 120.0
C3 C4 H4 120.0
C6 C5 C4 119.94(18)
C6 C5 H5 120.0
C4 C5 H5 120.0
C5 C6 C1 120.59(18)
C5 C6 H6 119.7
C1 C6 H6 119.7
H1SA O1S H1SB 109(2)

loop_
_geom_bond_atom_site_label_1
_geom_bond_atom_site_label_2
_geom_bond_distance
P1 O1 1.4783(14)
P1 N1 1.6504(15)
P1 N2 1.6534(15)
P1 C1 1.7990(17)
N1 C11 1.404(2)
N1 H1 0.8800
C11 C16 1.392(2)
C11 C12 1.392(2)
C12 C13 1.378(2)
C12 H12 0.9500
C13 N14 1.338(2)
C13 H13 0.9500
N14 C15 1.336(2)
C15 C16 1.376(3)
C15 H15 0.9500
C16 H16 0.9500
N2 C21 1.392(2)
N2 H2 0.8800
C21 C26 1.393(2)
C21 C22 1.394(2)
C22 C23 1.385(2)
C22 H22 0.9500
C23 N24 1.335(2)
C23 H23 0.9500
N24 C25 1.340(2)
C25 C26 1.377(3)
C25 H25 0.9500
C26 H26 0.9500
C1 C2 1.388(2)
C1 C6 1.396(2)
C2 C3 1.389(3)
C2 H2A 0.9500
C3 C4 1.384(3)
C3 H3 0.9500
C4 C5 1.382(3)
C4 H4 0.9500
C5 C6 1.382(3)
C5 H5 0.9500
C6 H6 0.9500
O1S H1SA 0.89(2)
O1S H1SB 0.91(2)

loop_
_geom_hbond_atom_site_label_D
_geom_hbond_atom_site_label_H
_geom_hbond_atom_site_label_A
_geom_hbond_distance_DH
_geom_hbond_distance_HA
_geom_hbond_distance_DA
_geom_hbond_angle_DHA
_geom_hbond_site_symmetry_A
N1 H1 O1 0.88 1.93 2.783(2) 163.4 4
N2 H2 O1S 0.88 2.06 2.865(2) 151.9 .
O1S H1SA N24 0.89(2) 2.06(3) 2.939(2) 168(2) 1_545
O1S H1SB N14 0.91(2) 1.97(2) 2.876(2) 173(2) 6_565
